data_2105461
loop_
_publ_author_name
'Gomes, Ligia Rebelo'
'Low, John Nicolson'
'Cagide, Fernando'
'Gaspar, Alexandra'
'Reis, Joana'
'Borges, Fernanda'

_publ_section_title
;
 Structural characterization of some
 <i>N</i>-phenyl-4-oxo-4<i>H</i>-2-chromone carboxamides
;
_journal_coeditor_code PS5026
_journal_issue 3
_journal_name_full 'Acta Crystallographica Section B'
_journal_page_first 294
_journal_page_last 309
_journal_paper_doi 10.1107/S2052519213009676
_journal_volume 69
_journal_year 2013
_chemical_formula_sum 'C17 H13 N O4'
_chemical_formula_weight 295.28
_chemical_name_systematic
;
 4-oxo-N-(3-methoxyphenyl)-4H-chromene-2-carboxamide
;
_space_group_IT_number 33
_symmetry_cell_setting orthorhombic
_symmetry_space_group_name_Hall 'P 2c -2n'
_symmetry_space_group_name_H-M 'P n a 21'
_atom_sites_solution_hydrogens geom
_atom_sites_solution_primary direct
_atom_sites_solution_secondary difmap
_audit_creation_method SHELXL-97
_cell_angle_alpha 90.00
_cell_angle_beta 90.00
_cell_angle_gamma 90.00
_cell_formula_units_Z 4
_cell_length_a 12.82(3)
_cell_length_b 26.29(6)
_cell_length_c 3.802(9)
_cell_measurement_reflns_used 1964
_cell_measurement_temperature 100(2)
_cell_measurement_theta_max 26.7
_cell_measurement_theta_min 1.5
_cell_volume 1281(5)
_computing_cell_refinement
;
CrystalClear-SM Expert 2.0 r13 (Rigaku, 2011)
;
_computing_data_collection
;
CrystalClear-SM Expert 2.0 r13 (Rigaku, 2011)
;
_computing_data_reduction
;
CrystalClear-SM Expert 2.0 r13 (Rigaku, 2011)
;
_computing_molecular_graphics 'PLATON (Spek,2003)'
_computing_publication_material
;
Oscail (McArdle et al., 2004),
SHELXS-97 (Sheldrick, 2008)
;
_computing_structure_refinement
;
Oscail (McArdle et al., 2004),
SHELXS-97 (Sheldrick, 2008)
;
_computing_structure_solution 'SHELXS (Sheldrick, 2008)'
_diffrn_ambient_temperature 100(2)
_diffrn_detector_area_resol_mean 28.5714
_diffrn_measured_fraction_theta_full 0.997
_diffrn_measured_fraction_theta_max 0.995
_diffrn_measurement_device 'four-circle \k goniometer'
_diffrn_measurement_device_type CrystalLogic
_diffrn_measurement_method 'profile data from \w-scans'
_diffrn_radiation_monochromator 'double crystal silicon'
_diffrn_radiation_type synchrotron
_diffrn_radiation_wavelength 0.68890
_diffrn_reflns_av_R_equivalents 0.1969
_diffrn_reflns_av_sigmaI/netI 0.1371
_diffrn_reflns_limit_h_max 16
_diffrn_reflns_limit_h_min -16
_diffrn_reflns_limit_k_max 34
_diffrn_reflns_limit_k_min -17
_diffrn_reflns_limit_l_max 4
_diffrn_reflns_limit_l_min -4
_diffrn_reflns_number 9122
_diffrn_reflns_theta_full 25.00
_diffrn_reflns_theta_max 26.67
_diffrn_reflns_theta_min 1.50
_exptl_absorpt_coefficient_mu 0.110
_exptl_absorpt_correction_T_max 0.9989
_exptl_absorpt_correction_T_min 0.9978
_exptl_crystal_colour colourless
_exptl_crystal_density_diffrn 1.531
_exptl_crystal_density_method 'not measured'
_exptl_crystal_description lath
_exptl_crystal_F_000 616
_exptl_crystal_size_max 0.02
_exptl_crystal_size_mid 0.01
_exptl_crystal_size_min 0.01
_refine_diff_density_max 0.465
_refine_diff_density_min -0.736
_refine_ls_abs_structure_details 'Flack H D (1983), Acta Cryst. A39, 876-881'
_refine_ls_abs_structure_Flack 0(10)
_refine_ls_extinction_method none
_refine_ls_goodness_of_fit_ref 0.997
_refine_ls_hydrogen_treatment constr
_refine_ls_matrix_type full
_refine_ls_number_parameters 200
_refine_ls_number_reflns 1693
_refine_ls_number_restraints 1
_refine_ls_restrained_S_all 0.996
_refine_ls_R_factor_all 0.1682
_refine_ls_R_factor_gt 0.1030
_refine_ls_shift/su_max 0.000
_refine_ls_shift/su_mean 0.000
_refine_ls_structure_factor_coef Fsqd
_refine_ls_weighting_details 'calc w=1/[\s^2^(Fo^2^)+(0.1970P)^2^+0.0000P] where P=(Fo^2^+2Fc^2^)/3'
_refine_ls_weighting_scheme calc
_refine_ls_wR_factor_gt 0.2574
_refine_ls_wR_factor_ref 0.3337
_reflns_number_gt 785
_reflns_number_total 1693
_reflns_threshold_expression >2sigma(I)
_cod_data_source_file ps5026.cif
_cod_data_source_block 6
_cod_original_sg_symbol_H-M Pna21
_cod_database_code 2105461
_cod_database_fobs_code 2105461

loop_
_symmetry_equiv_pos_as_xyz
'x, y, z'
'-x, -y, z+1/2'
'-x+1/2, y+1/2, z+1/2'
'x+1/2, -y+1/2, z'

loop_
_atom_site_type_symbol
_atom_site_label
_atom_site_fract_x
_atom_site_fract_y
_atom_site_fract_z
_atom_site_U_iso_or_equiv
_atom_site_adp_type
_atom_site_calc_flag
_atom_site_refinement_flags
_atom_site_occupancy
_atom_site_symmetry_multiplicity
O O1 0.3171(3) 0.72092(19) 0.144(2) 0.047(2) Uani d . 1 1
O O2 0.4509(3) 0.62497(18) 0.586(2) 0.0512(19) Uani d . 1 1
O O4 0.5846(4) 0.7995(2) 0.322(3) 0.058(2) Uani d . 1 1
O O213 0.3052(3) 0.4565(2) 0.748(3) 0.054(2) Uani d . 1 1
N N2 0.2795(4) 0.6326(2) 0.426(2) 0.047(2) Uani d . 1 1
H H2 0.2355 0.6530 0.3179 0.056 Uiso d R 1 1
C C2 0.3987(5) 0.7008(3) 0.322(3) 0.040(2) Uani d . 1 1
C C3 0.4888(5) 0.7246(3) 0.376(3) 0.054(3) Uani d . 1 1
H H3 0.5449 0.7068 0.4832 0.065 Uiso calc R 1 1
C C4 0.5026(5) 0.7762(3) 0.276(4) 0.048(3) Uani d . 1 1
C C4A 0.4114(5) 0.7996(3) 0.105(4) 0.052(3) Uani d . 1 1
C C5 0.4077(5) 0.8500(3) 0.008(3) 0.047(2) Uani d . 1 1
H H5 0.4668 0.8710 0.0476 0.056 Uiso calc R 1 1
C C6 0.3225(5) 0.8701(3) -0.143(3) 0.049(3) Uani d . 1 1
H H6 0.3213 0.9051 -0.2065 0.059 Uiso calc R 1 1
C C7 0.2359(5) 0.8395(3) -0.204(4) 0.049(3) Uani d . 1 1
H H7 0.1769 0.8533 -0.3210 0.059 Uiso calc R 1 1
C C8 0.2345(5) 0.7912(3) -0.101(3) 0.050(3) Uani d . 1 1
H H8 0.1731 0.7713 -0.1264 0.060 Uiso calc R 1 1
C C8A 0.3242(5) 0.7704(3) 0.044(3) 0.042(2) Uani d . 1 1
C C21 0.3803(5) 0.6489(3) 0.454(3) 0.048(3) Uani d . 1 1
C C211 0.2395(5) 0.5871(3) 0.554(3) 0.045(3) Uani d . 1 1
C C212 0.2998(5) 0.5439(3) 0.582(4) 0.052(3) Uani d . 1 1
H H212 0.3716 0.5444 0.5201 0.062 Uiso calc R 1 1
C C213 0.2537(5) 0.5007(3) 0.702(3) 0.046(3) Uani d . 1 1
C C214 0.1496(5) 0.4998(3) 0.803(4) 0.054(3) Uani d . 1 1
H H214 0.1197 0.4695 0.8939 0.065 Uiso calc R 1 1
C C215 0.0912(5) 0.5425(3) 0.771(4) 0.054(3) Uani d . 1 1
H H215 0.0200 0.5422 0.8406 0.064 Uiso calc R 1 1
C C216 0.1348(5) 0.5862(3) 0.637(3) 0.043(3) Uani d . 1 1
H H216 0.0931 0.6157 0.6019 0.052 Uiso calc R 1 1
C C217 0.4061(5) 0.4521(3) 0.591(4) 0.056(3) Uani d . 1 1
H H21A 0.4017 0.4610 0.3416 0.084 Uiso calc R 1 1
H H21B 0.4311 0.4171 0.6156 0.084 Uiso calc R 1 1
H H21C 0.4546 0.4753 0.7099 0.084 Uiso calc R 1 1

loop_
_atom_site_aniso_label
_atom_site_aniso_U_11
_atom_site_aniso_U_22
_atom_site_aniso_U_33
_atom_site_aniso_U_12
_atom_site_aniso_U_13
_atom_site_aniso_U_23
O1 0.031(2) 0.025(3) 0.085(6) 0.0014(19) -0.002(3) 0.003(3)
O2 0.033(2) 0.037(3) 0.083(6) 0.003(2) -0.008(3) 0.003(4)
O4 0.035(2) 0.045(3) 0.092(7) -0.005(2) 0.004(4) -0.007(4)
O213 0.037(2) 0.037(3) 0.089(6) 0.003(2) 0.003(4) 0.008(4)
N2 0.036(3) 0.032(4) 0.072(6) 0.002(3) -0.005(4) 0.009(4)
C2 0.039(3) 0.025(4) 0.057(7) 0.006(3) -0.007(4) 0.005(4)
C3 0.036(3) 0.036(5) 0.090(10) 0.004(3) -0.002(5) 0.002(5)
C4 0.030(3) 0.032(4) 0.082(8) -0.002(3) -0.003(5) -0.005(5)
C4A 0.031(3) 0.037(4) 0.087(9) 0.003(3) 0.008(5) -0.003(5)
C5 0.035(3) 0.049(5) 0.057(7) -0.005(3) 0.007(4) -0.003(5)
C6 0.038(3) 0.030(4) 0.080(9) -0.001(3) -0.002(5) -0.010(5)
C7 0.031(3) 0.041(5) 0.075(8) 0.001(3) -0.004(5) 0.004(5)
C8 0.035(3) 0.034(4) 0.080(9) 0.001(3) 0.002(4) 0.013(5)
C8A 0.031(3) 0.033(4) 0.061(7) -0.001(3) 0.002(4) -0.002(5)
C21 0.036(3) 0.032(4) 0.075(8) 0.002(3) -0.002(4) -0.012(5)
C211 0.040(3) 0.021(4) 0.073(8) 0.000(3) -0.008(4) -0.006(5)
C212 0.038(3) 0.029(4) 0.088(9) 0.008(3) -0.004(5) 0.000(5)
C213 0.037(3) 0.028(4) 0.072(8) 0.000(3) 0.003(4) 0.001(4)
C214 0.036(3) 0.046(5) 0.080(9) -0.002(3) 0.001(5) 0.020(6)
C215 0.039(3) 0.033(4) 0.089(9) -0.002(3) 0.016(5) -0.006(5)
C216 0.036(3) 0.028(4) 0.067(8) 0.008(3) 0.011(4) 0.004(4)
C217 0.041(3) 0.046(5) 0.082(9) 0.003(3) 0.005(5) 0.010(6)

loop_
_atom_type_symbol
_atom_type_description
_atom_type_scat_dispersion_real
_atom_type_scat_dispersion_imag
_atom_type_scat_source
C C 0.0032 0.0000 'International Tables Vol C Tables 4.2.6.8 and 6.1.1.4'
H H 0.0000 0.0000 'International Tables Vol C Tables 4.2.6.8 and 6.1.1.4'
N N 0.0060 0.0000 'International Tables Vol C Tables 4.2.6.8 and 6.1.1.4'
O O 0.0108 0.0000 'International Tables Vol C Tables 4.2.6.8 and 6.1.1.4'

loop_
_geom_angle_atom_site_label_1
_geom_angle_atom_site_label_2
_geom_angle_atom_site_label_3
_geom_angle
C2 O1 C8A 117.6(6)
C213 O213 C217 117.3(7)
C21 N2 C211 126.3(7)
C21 N2 H2 116.8
C211 N2 H2 116.8
C3 C2 O1 124.3(8)
C3 C2 C21 121.5(8)
O1 C2 C21 114.1(6)
C2 C3 C4 121.1(8)
C2 C3 H3 119.5
C4 C3 H3 119.5
O4 C4 C3 122.9(8)
O4 C4 C4A 122.3(8)
C3 C4 C4A 114.7(6)
C5 C4A C8A 117.6(8)
C5 C4A C4 123.2(7)
C8A C4A C4 119.1(8)
C6 C5 C4A 121.5(7)
C6 C5 H5 119.2
C4A C5 H5 119.2
C5 C6 C7 119.5(8)
C5 C6 H6 120.3
C7 C6 H6 120.3
C8 C7 C6 121.0(9)
C8 C7 H7 119.5
C6 C7 H7 119.5
C7 C8 C8A 118.8(7)
C7 C8 H8 120.6
C8A C8 H8 120.6
O1 C8A C4A 122.8(7)
O1 C8A C8 115.7(6)
C4A C8A C8 121.3(8)
O2 C21 N2 125.2(8)
O2 C21 C2 120.2(7)
N2 C21 C2 114.6(7)
C212 C211 C216 121.0(7)
C212 C211 N2 122.0(7)
C216 C211 N2 116.9(6)
C213 C212 C211 118.2(7)
C213 C212 H212 120.9
C211 C212 H212 120.9
O213 C213 C212 123.5(7)
O213 C213 C214 114.9(7)
C212 C213 C214 121.6(7)
C215 C214 C213 119.6(8)
C215 C214 H214 120.2
C213 C214 H214 120.2
C214 C215 C216 120.0(7)
C214 C215 H215 120.0
C216 C215 H215 120.0
C215 C216 C211 119.6(7)
C215 C216 H216 120.2
C211 C216 H216 120.2
O213 C217 H21A 109.5
O213 C217 H21B 109.5
H21A C217 H21B 109.5
O213 C217 H21C 109.5
H21A C217 H21C 109.5
H21B C217 H21C 109.5

loop_
_geom_bond_atom_site_label_1
_geom_bond_atom_site_label_2
_geom_bond_distance
O1 C2 1.355(9)
O1 C8A 1.358(10)
O2 C21 1.211(10)
O4 C4 1.228(8)
O213 C213 1.348(9)
O213 C217 1.427(10)
N2 C21 1.366(9)
N2 C211 1.389(10)
N2 H2 0.8806
C2 C3 1.329(10)
C2 C21 1.472(12)
C3 C4 1.422(12)
C3 H3 0.9500
C4 C4A 1.471(12)
C4A C5 1.376(12)
C4A C8A 1.376(10)
C5 C6 1.342(12)
C5 H5 0.9500
C6 C7 1.392(10)
C6 H6 0.9500
C7 C8 1.327(11)
C7 H7 0.9500
C8 C8A 1.388(11)
C8 H8 0.9500
C211 C212 1.377(10)
C211 C216 1.379(10)
C212 C213 1.360(12)
C212 H212 0.9500
C213 C214 1.389(11)
C214 C215 1.354(11)
C214 H214 0.9500
C215 C216 1.377(11)
C215 H215 0.9500
C216 H216 0.9500
C217 H21A 0.9800
C217 H21B 0.9800
C217 H21C 0.9800

loop_
_geom_hbond_atom_site_label_D
_geom_hbond_atom_site_label_H
_geom_hbond_atom_site_label_A
_geom_hbond_site_symmetry_A
_geom_hbond_distance_DH
_geom_hbond_distance_HA
_geom_hbond_distance_DA
_geom_hbond_angle_DHA
N2 H2 O1 . 0.88 2.17 2.603(10) 110
C212 H212 O2 . 0.95 2.36 2.879(10) 114
N2 H2 O4 4_465 0.88 2.30 3.096(9) 150
C216 H216 O4 4_465 0.95 2.47 3.298(12) 145

loop_
_geom_torsion_atom_site_label_1
_geom_torsion_atom_site_label_2
_geom_torsion_atom_site_label_3
_geom_torsion_atom_site_label_4
_geom_torsion
C8A O1 C2 C3 -6.8(15)
C8A O1 C2 C21 173.7(9)
O1 C2 C3 C4 6.3(18)
C21 C2 C3 C4 -174.3(11)
C2 C3 C4 O4 179.9(13)
C2 C3 C4 C4A -1.3(17)
O4 C4 C4A C5 -4.9(19)
C3 C4 C4A C5 176.2(11)
O4 C4 C4A C8A 176.2(12)
C3 C4 C4A C8A -2.7(17)
C8A C4A C5 C6 0.0(17)
C4 C4A C5 C6 -179.0(12)
C4A C5 C6 C7 -0.4(17)
C5 C6 C7 C8 3.2(18)
C6 C7 C8 C8A -5.2(18)
C2 O1 C8A C4A 2.4(14)
C2 O1 C8A C8 -172.7(10)
C5 C4A C8A O1 -176.8(10)
C4 C4A C8A O1 2.2(17)
C5 C4A C8A C8 -2.1(17)
C4 C4A C8A C8 177.0(11)
C7 C8 C8A O1 179.8(10)
C7 C8 C8A C4A 4.7(18)
C211 N2 C21 O2 2.4(18)
C211 N2 C21 C2 -174.8(10)
C3 C2 C21 O2 -7.0(17)
O1 C2 C21 O2 172.5(10)
C3 C2 C21 N2 170.4(10)
O1 C2 C21 N2 -10.1(14)
C21 N2 C211 C212 -29.8(17)
C21 N2 C211 C216 153.0(11)
C216 C211 C212 C213 -1.3(18)
N2 C211 C212 C213 -178.4(11)
C217 O213 C213 C212 -14.2(17)
C217 O213 C213 C214 168.9(11)
C211 C212 C213 O213 -178.5(11)
C211 C212 C213 C214 -2(2)
O213 C213 C214 C215 179.3(12)
C212 C213 C214 C215 2(2)
C213 C214 C215 C216 0(2)
C214 C215 C216 C211 -3.5(19)
C212 C211 C216 C215 4.0(17)
N2 C211 C216 C215 -178.8(11)
